data_9012264
loop_
_publ_author_name
'Foecker, A. J.'
'Jeitschko, W.'

_publ_section_title
;
 The atomic order of the pnictogen and chalcogen atoms in equiatomic ternary
 compounds TPnCh (T = Ni, Pd; Pn = P, As, Sb; Ch = S, Se, Te)
;
_journal_name_full 'Journal of Solid State Chemistry'
_journal_page_first 69
_journal_page_last 78
_journal_paper_doi 10.1006/jssc.2001.9342
_journal_volume 162
_journal_year 2001
_chemical_compound_source Synthetic
_chemical_formula_sum 'Pd Sb Se'
_chemical_name_mineral Milotaite
_space_group_IT_number 198
_symmetry_space_group_name_Hall 'P 2ac 2ab 3'
_symmetry_space_group_name_H-M 'P 21 3'
_cell_angle_alpha 90
_cell_angle_beta 90
_cell_angle_gamma 90
_cell_length_a 6.3240
_cell_length_b 6.3240
_cell_length_c 6.3240
_cell_formula_units_Z 4
_cell_volume 252.916
_database_code_amcsd 0014014
_exptl_crystal_density_diffrn 8.066
_cod_database_code 9012264

loop_
_space_group_symop_operation_xyz
x,y,z
1/2-z,-x,1/2+y
-z,1/2+x,1/2-y
1/2+z,1/2-x,-y
z,x,y
1/2+y,1/2-z,-x
1/2-y,-z,1/2+x
-y,1/2+z,1/2-x
y,z,x
-x,1/2+y,1/2-z
1/2+x,1/2-y,-z
1/2-x,-y,1/2+z

loop_
_atom_site_aniso_label
_atom_site_aniso_U_11
_atom_site_aniso_U_22
_atom_site_aniso_U_33
_atom_site_aniso_U_12
_atom_site_aniso_U_13
_atom_site_aniso_U_23
Pd 0.00766 0.00766 0.00766 -0.00015 -0.00015 -0.00015
Sb 0.00840 0.00840 0.00840 0.00070 0.00070 0.00070
Se 0.00870 0.00870 0.00870 0.00060 0.00060 0.00060

loop_
_atom_site_label
_atom_site_fract_x
_atom_site_fract_y
_atom_site_fract_z
_atom_site_U_iso_or_equiv
Pd 0.99618 0.99618 0.99618 0.00766
Sb 0.62342 0.62342 0.62342 0.00840
Se 0.38203 0.38203 0.38203 0.00870

loop_
_cod_related_entry_id
_cod_related_entry_database
_cod_related_entry_code
1 AMCSD 0014014
